data_7124122
loop_
_publ_author_name
'Sinha, Woormileela'
'Mahammed, Atif'
'Fridman, Natalia'
'Diskin-Posner, Yael'
'Shimon, Linda JW'
'Gross, Zeev'

_publ_section_title
;
 Superstructured metallocorroles for electrochemical CO2 reduction
;
_journal_name_full 'Chemical Communications'
_journal_paper_doi 10.1039/C9CC06645D
_journal_year 2019
_chemical_formula_moiety 'C43 H19 F10 Fe N5 O3'
_chemical_formula_sum 'C43 H19 F10 Fe N5 O3'
_chemical_formula_weight 899.48
_space_group_crystal_system monoclinic
_space_group_IT_number 7
_space_group_name_Hall 'P -2yac'
_space_group_name_H-M_alt 'P 1 n 1'
_symmetry_space_group_name_Hall 'P -2yac'
_symmetry_space_group_name_H-M 'P 1 n 1'
_atom_sites_solution_hydrogens geom
_audit_creation_method SHELXL-2014/7
_audit_update_record
;
2019-05-05 deposited with the CCDC.    2019-09-06 downloaded from the CCDC.
;
_cell_angle_alpha 90
_cell_angle_beta 106.081(3)
_cell_angle_gamma 90
_cell_formula_units_Z 4
_cell_length_a 8.1606(3)
_cell_length_b 40.3164(8)
_cell_length_c 11.4724(4)
_cell_measurement_reflns_used 9853
_cell_measurement_temperature 100(2)
_cell_measurement_theta_max 79.4010
_cell_measurement_theta_min 5.1710
_cell_volume 3626.8(2)
_computing_cell_refinement 'CrysAlisPro 1.171.39.46 (Rigaku OD, 2018)'
_computing_data_collection 'CrysAlisPro 1.171.39.46 (Rigaku OD, 2018)'
_computing_data_reduction 'CrysAlisPro 1.171.39.46 (Rigaku OD, 2018)'
_computing_molecular_graphics 'Olex2 (Dolomanov et al., 2009)'
_computing_publication_material 'Olex2 (Dolomanov et al., 2009)'
_computing_structure_refinement 'SHELXL-2014/7 (Sheldrick, 2014)'
_computing_structure_solution 'ShelXT (Sheldrick, 2015)'
_diffrn_ambient_temperature 100(2)
_diffrn_measured_fraction_theta_full 0.999
_diffrn_measured_fraction_theta_max 0.999
_diffrn_measurement_device_type 'XtaLAB AFC12 (RINC): Kappa dual home/near'
_diffrn_measurement_method '\w scans'
_diffrn_radiation_type CuK\a
_diffrn_radiation_wavelength 1.54184
_diffrn_reflns_av_R_equivalents 0.0557
_diffrn_reflns_av_unetI/netI 0.0603
_diffrn_reflns_Laue_measured_fraction_full 0.999
_diffrn_reflns_Laue_measured_fraction_max 0.999
_diffrn_reflns_limit_h_max 9
_diffrn_reflns_limit_h_min -9
_diffrn_reflns_limit_k_max 48
_diffrn_reflns_limit_k_min -48
_diffrn_reflns_limit_l_max 13
_diffrn_reflns_limit_l_min -13
_diffrn_reflns_number 27760
_diffrn_reflns_point_group_measured_fraction_full 1.000
_diffrn_reflns_point_group_measured_fraction_max 1.000
_diffrn_reflns_theta_full 67.684
_diffrn_reflns_theta_max 68.251
_diffrn_reflns_theta_min 4.158
_exptl_absorpt_coefficient_mu 4.261
_exptl_absorpt_correction_T_max 1.000
_exptl_absorpt_correction_T_min 0.941
_exptl_absorpt_correction_type gaussian
_exptl_absorpt_process_details
;
CrysAlisPro 1.171.39.46 (Rigaku Oxford Diffraction, 2018)
Numerical absorption correction based on gaussian integration over
            a multifaceted crystal model
Empirical absorption correction using spherical harmonics,
 implemented in SCALE3 ABSPACK scaling algorithm.
;
_exptl_crystal_colour red
_exptl_crystal_density_diffrn 1.647
_exptl_crystal_description plate
_exptl_crystal_F_000 1808
_exptl_crystal_size_max 0.072
_exptl_crystal_size_mid 0.048
_exptl_crystal_size_min 0.027
_refine_diff_density_max 0.497
_refine_diff_density_min -0.654
_refine_diff_density_rms 0.067
_refine_ls_abs_structure_details
;
 Flack x determined using 3417 quotients [(I+)-(I-)]/[(I+)+(I-)]
 (Parsons, Flack and Wagner, Acta Cryst. B69 (2013) 249-259).
;
_refine_ls_abs_structure_Flack -0.001(4)
_refine_ls_extinction_method none
_refine_ls_goodness_of_fit_ref 1.083
_refine_ls_hydrogen_treatment constr
_refine_ls_matrix_type full
_refine_ls_number_parameters 1158
_refine_ls_number_reflns 11257
_refine_ls_number_restraints 8
_refine_ls_restrained_S_all 1.088
_refine_ls_R_factor_all 0.0605
_refine_ls_R_factor_gt 0.0528
_refine_ls_shift/su_max 0.038
_refine_ls_shift/su_mean 0.002
_refine_ls_structure_factor_coef Fsqd
_refine_ls_weighting_details 'w=1/[\s^2^(Fo^2^)+(0.0782P)^2^+1.3483P] where P=(Fo^2^+2Fc^2^)/3'
_refine_ls_weighting_scheme calc
_refine_ls_wR_factor_gt 0.1378
_refine_ls_wR_factor_ref 0.1434
_reflns_Friedel_coverage 0.993
_reflns_Friedel_fraction_full 1.000
_reflns_Friedel_fraction_max 1.000
_reflns_number_gt 9860
_reflns_number_total 11257
_reflns_threshold_expression 'I > 2\s(I)'
_cod_data_source_file c9cc06645d2.cif
_cod_data_source_block zg7a
_cod_database_code 7124122
_shelx_shelxl_version_number 2014/7
_shelx_space_group_comment
;
The symmetry employed for this shelxl refinement is uniquely defined
by the following loop, which should always be used as a source of
symmetry information in preference to the above space-group names.
They are only intended as comments.
;
_shelx_estimated_absorpt_t_min 0.749
_shelx_estimated_absorpt_t_max 0.894

loop_
_space_group_symop_operation_xyz
'x, y, z'
'x+1/2, -y, z+1/2'

loop_
_atom_site_label
_atom_site_type_symbol
_atom_site_fract_x
_atom_site_fract_y
_atom_site_fract_z
_atom_site_U_iso_or_equiv
_atom_site_adp_type
_atom_site_occupancy
_atom_site_site_symmetry_order
_atom_site_calc_flag
_atom_site_refinement_flags_posn
_atom_site_refinement_flags_adp
_atom_site_refinement_flags_occupancy
_atom_site_disorder_assembly
_atom_site_disorder_group
Fe1 Fe 0.63380(17) 0.34770(3) -0.01626(12) 0.0246(4) Uani 0.871(4) 1 d . . P A 3
O1 O 0.9045(8) 0.38584(15) 0.1233(6) 0.0437(15) Uani 0.871(4) 1 d . . P A 3
N5 N 0.7954(8) 0.36738(15) 0.0732(6) 0.0278(14) Uani 0.871(4) 1 d . . P A 3
F21 F 1.1395(7) 0.35823(17) -0.2252(5) 0.0430(12) Uani 0.871(4) 1 d . . P A 3
F41 F 0.1587(11) 0.2838(2) 0.5640(8) 0.056(3) Uani 0.871(4) 1 d . . P A 3
Fe1A Fe 0.5465(12) 0.33930(19) -0.0704(7) 0.019(2) Uiso 0.129(4) 1 d . . P A 4
O1A O 0.284(4) 0.3156(8) -0.260(3) 0.037(9) Uiso 0.129(4) 1 d . . P A 4
N5A N 0.382(6) 0.3237(10) -0.162(4) 0.026(9) Uiso 0.129(4) 1 d . . P A 4
F21A F 1.123(4) 0.3731(8) -0.210(3) 0.021(7) Uiso 0.129(4) 1 d . . P A 4
F41A F 0.131(6) 0.2881(12) 0.579(4) 0.026(10) Uiso 0.129(4) 1 d . . P A 4
N1 N 0.7314(7) 0.31956(12) -0.1115(5) 0.0269(12) Uani 1 1 d . . . . .
N2 N 0.5908(8) 0.37957(12) -0.1423(5) 0.0283(12) Uani 1 1 d . . . . .
N3 N 0.4482(8) 0.36240(12) 0.0426(5) 0.0278(12) Uani 1 1 d . . . . .
N4 N 0.6124(8) 0.30529(13) 0.0540(5) 0.0284(12) Uani 1 1 d . . . . .
O2 O 0.1268(7) 0.54499(12) -0.0712(5) 0.0410(13) Uani 1 1 d . . . . .
O3 O 0.8804(7) 0.49939(13) 0.1539(6) 0.0561(18) Uani 1 1 d . . . . .
C1 C 0.7725(9) 0.28816(15) -0.0694(6) 0.0293(15) Uani 1 1 d . . . . .
C2 C 0.8748(10) 0.27380(16) -0.1386(6) 0.0319(15) Uani 1 1 d . . . . .
H2 H 0.9216 0.2521 -0.1290 0.038 Uiso 1 1 calc R U . . .
C3 C 0.8935(9) 0.29699(16) -0.2215(6) 0.0292(15) Uani 1 1 d . . . . .
H3 H 0.9546 0.2942 -0.2803 0.035 Uiso 1 1 calc R U . . .
C4 C 0.8030(9) 0.32637(16) -0.2028(6) 0.0281(15) Uani 1 1 d . . . . .
C5 C 0.7761(9) 0.35685(16) -0.2604(6) 0.0289(15) Uani 1 1 d . . . . .
C6 C 0.6788(9) 0.38242(15) -0.2300(6) 0.0279(14) Uani 1 1 d . . . . .
C7 C 0.6489(10) 0.41475(16) -0.2813(7) 0.0334(16) Uani 1 1 d . . . . .
H7 H 0.6941 0.4232 -0.3432 0.040 Uiso 1 1 calc R U . . .
C8 C 0.5469(9) 0.43126(15) -0.2282(7) 0.0320(16) Uani 1 1 d . . . . .
H8 H 0.5059 0.4533 -0.2457 0.038 Uiso 1 1 calc R U . . .
C9 C 0.5114(9) 0.40948(14) -0.1400(6) 0.0276(14) Uani 1 1 d . . . . .
C10 C 0.4096(8) 0.41619(15) -0.0618(6) 0.0272(14) Uani 1 1 d . . . . .
C11 C 0.3796(9) 0.39422(14) 0.0223(7) 0.0279(15) Uani 1 1 d . . . . .
C12 C 0.2831(10) 0.40006(16) 0.1067(7) 0.0343(17) Uani 1 1 d . . . . .
H12 H 0.2212 0.4197 0.1124 0.041 Uiso 1 1 calc R U . . .
C13 C 0.2955(10) 0.37286(16) 0.1770(7) 0.0334(16) Uani 1 1 d . . . . .
H13 H 0.2452 0.3701 0.2418 0.040 Uiso 1 1 calc R U . . .
C14 C 0.3957(8) 0.34912(16) 0.1379(6) 0.0270(14) Uani 1 1 d . . . . .
C15 C 0.4367(9) 0.31659(16) 0.1842(6) 0.0285(15) Uani 1 1 d . . . . .
C16 C 0.5444(9) 0.29536(15) 0.1439(6) 0.0270(14) Uani 1 1 d . . . . .
C17 C 0.5924(9) 0.26153(16) 0.1734(6) 0.0298(15) Uani 1 1 d . . . . .
H17 H 0.5612 0.2482 0.2321 0.036 Uiso 1 1 calc R U . . .
C18 C 0.6908(9) 0.25221(15) 0.1013(6) 0.0289(15) Uani 1 1 d . . . . .
H18 H 0.7423 0.2311 0.1006 0.035 Uiso 1 1 calc R U . . .
C19 C 0.7028(9) 0.27996(15) 0.0267(6) 0.0282(14) Uani 1 1 d . . . . .
C20 C 0.8591(9) 0.36381(15) -0.3596(6) 0.0280(15) Uani 1 1 d . . . . .
C21 C 1.0361(10) 0.36475(18) -0.3360(7) 0.0348(16) Uani 1 1 d . . . . .
C22 C 1.1120(10) 0.37231(19) -0.4259(8) 0.0386(18) Uani 1 1 d . . . . .
C23 C 1.0148(10) 0.37814(18) -0.5421(8) 0.0382(18) Uani 1 1 d . . . . .
C24 C 0.8359(10) 0.37663(16) -0.5676(6) 0.0320(16) Uani 1 1 d . . . . .
C25 C 0.7658(9) 0.36938(15) -0.4780(7) 0.0294(15) Uani 1 1 d . . . . .
F22 F 1.2831(6) 0.37334(15) -0.4028(5) 0.0610(14) Uani 1 1 d . . . . .
F23 F 1.0869(7) 0.38621(13) -0.6288(4) 0.0514(12) Uani 1 1 d . . . . .
F24 F 0.7416(6) 0.38215(12) -0.6812(4) 0.0500(12) Uani 1 1 d . . . . .
F25 F 0.5932(5) 0.36764(9) -0.5065(4) 0.0314(8) Uani 1 1 d . . . . .
C26 C 0.3324(9) 0.44983(15) -0.0669(6) 0.0289(15) Uani 1 1 d . . . . .
C27 C 0.1614(9) 0.45506(17) -0.1173(7) 0.0342(16) Uani 1 1 d . . . . .
H27 H 0.0917 0.4367 -0.1510 0.041 Uiso 1 1 calc R U . . .
C28 C 0.0841(10) 0.48653(17) -0.1214(7) 0.0381(17) Uani 1 1 d . . . . .
H28 H -0.0350 0.4892 -0.1571 0.046 Uiso 1 1 calc R U . . .
C29 C 0.1844(9) 0.51334(16) -0.0727(7) 0.0334(16) Uani 1 1 d . . . . .
C30 C 0.3620(9) 0.50982(15) -0.0178(7) 0.0292(15) Uani 1 1 d . . . . .
C31 C 0.4675(10) 0.53685(17) 0.0310(7) 0.0383(18) Uani 1 1 d . . . . .
H31 H 0.4197 0.5585 0.0268 0.046 Uiso 1 1 calc R U . . .
C32 C 0.6391(10) 0.53246(17) 0.0849(8) 0.0410(19) Uani 1 1 d . . . . .
H32 H 0.7094 0.5510 0.1158 0.049 Uiso 1 1 calc R U . . .
C33 C 0.7099(10) 0.50067(17) 0.0940(8) 0.0391(18) Uani 1 1 d . . . . .
C34 C 0.6123(9) 0.47376(15) 0.0448(7) 0.0330(16) Uani 1 1 d . . . . .
H34 H 0.6631 0.4524 0.0499 0.040 Uiso 1 1 calc R U . . .
C35 C 0.4364(9) 0.47765(15) -0.0137(6) 0.0298(15) Uani 1 1 d . . . . .
C36 C -0.0529(10) 0.55043(19) -0.1212(9) 0.051(2) Uani 1 1 d . . . . .
H36A H -0.0858 0.5450 -0.2078 0.077 Uiso 1 1 calc R U . . .
H36B H -0.0795 0.5738 -0.1106 0.077 Uiso 1 1 calc R U . . .
H36C H -0.1162 0.5363 -0.0793 0.077 Uiso 1 1 calc R U . . .
C37 C 0.9571(12) 0.4675(2) 0.1760(10) 0.062(3) Uani 1 1 d . . . . .
H37A H 0.9568 0.4571 0.0987 0.093 Uiso 1 1 calc R U . . .
H37B H 0.8925 0.4536 0.2178 0.093 Uiso 1 1 calc R U . . .
H37C H 1.0748 0.4697 0.2268 0.093 Uiso 1 1 calc R U . . .
C38 C 0.3653(9) 0.30651(15) 0.2842(6) 0.0277(14) Uani 1 1 d . . . . .
C39 C 0.1886(9) 0.30476(15) 0.2682(7) 0.0305(15) Uani 1 1 d . . . . .
C40 C 0.1179(10) 0.29786(18) 0.3599(7) 0.0355(17) Uani 1 1 d . . . . .
C41 C 0.2221(10) 0.29149(18) 0.4749(7) 0.0373(17) Uani 1 1 d . . . . .
C42 C 0.3979(10) 0.29197(18) 0.4955(7) 0.0369(17) Uani 1 1 d . . . . .
C43 C 0.4647(9) 0.29913(16) 0.4003(7) 0.0317(16) Uani 1 1 d . . . . .
F39 F 0.0820(5) 0.31099(10) 0.1581(4) 0.0362(10) Uani 1 1 d . . . . .
F40 F -0.0529(6) 0.29716(12) 0.3404(5) 0.0487(12) Uani 1 1 d . . . . .
F42 F 0.5000(6) 0.28592(12) 0.6057(4) 0.0473(11) Uani 1 1 d . . . . .
F43 F 0.6354(5) 0.30017(10) 0.4253(4) 0.0382(10) Uani 1 1 d . . . . .
Fe2 Fe 0.4391(2) 0.16137(3) 1.06336(15) 0.0256(5) Uani 0.684(5) 1 d . . P B 1
O4 O 0.7017(9) 0.18374(16) 1.2617(7) 0.0346(17) Uani 0.684(5) 1 d . . P B 1
N10 N 0.5985(11) 0.17446(18) 1.1754(8) 0.0296(19) Uani 0.684(5) 1 d . . P B 1
F68 F -0.1430(12) 0.1339(3) 1.2182(8) 0.0544(12) Uani 0.684(5) 1 d . . P B 1
F84 F 0.8459(18) 0.2215(3) 0.4435(12) 0.067(4) Uani 0.684(5) 1 d . . P B 1
Fe2A Fe 0.3516(5) 0.15301(9) 1.0095(3) 0.0259(11) Uiso 0.316(5) 1 d . . P B 2
O4A O 0.078(2) 0.1163(4) 0.8703(16) 0.043(4) Uiso 0.316(5) 1 d . . P B 2
N10A N 0.191(3) 0.1339(4) 0.9220(17) 0.033(4) Uiso 0.316(5) 1 d . . P B 2
F68A F -0.1259(19) 0.1233(3) 1.2175(13) 0.024(3) Uiso 0.316(5) 1 d . . P B 2
F84A F 0.828(3) 0.2302(5) 0.441(2) 0.032(5) Uiso 0.316(5) 1 d . . P B 2
O5 O 0.8438(7) -0.04550(12) 1.0535(5) 0.0440(14) Uani 1 1 d . . . . .
O6 O 0.0913(8) 0.00162(14) 0.8289(7) 0.065(2) Uani 1 1 d . . . . .
N6 N 0.2584(7) 0.18095(12) 1.1099(5) 0.0295(13) Uani 1 1 d . . . . .
N7 N 0.3888(8) 0.12042(13) 1.1341(5) 0.0305(13) Uani 1 1 d . . . . .
N8 N 0.5375(8) 0.13863(12) 0.9515(5) 0.0278(12) Uani 1 1 d . . . . .
N9 N 0.3823(7) 0.19635(13) 0.9484(5) 0.0290(12) Uani 1 1 d . . . . .
C44 C 0.2132(9) 0.21275(15) 1.0698(6) 0.0284(15) Uani 1 1 d . . . . .
C45 C 0.1111(10) 0.22636(16) 1.1391(7) 0.0316(15) Uani 1 1 d . . . . .
H45 H 0.0629 0.2480 1.1300 0.038 Uiso 1 1 calc R U . . .
C46 C 0.0935(10) 0.20300(16) 1.2216(7) 0.0345(16) Uani 1 1 d . . . . .
H46 H 0.0319 0.2054 1.2803 0.041 Uiso 1 1 calc R U . . .
C47 C 0.1863(9) 0.17410(15) 1.2022(6) 0.0279(14) Uani 1 1 d . . . . .
C48 C 0.2109(10) 0.14297(16) 1.2562(6) 0.0309(15) Uani 1 1 d . . . . .
C49 C 0.3043(10) 0.11752(16) 1.2208(7) 0.0321(16) Uani 1 1 d . . . . .
C50 C 0.3250(10) 0.08428(17) 1.2678(7) 0.0364(17) Uani 1 1 d . . . . .
H50 H 0.2778 0.0754 1.3282 0.044 Uiso 1 1 calc R U . . .
C51 C 0.4241(10) 0.06793(17) 1.2099(7) 0.0388(17) Uani 1 1 d . . . . .
H51 H 0.4592 0.0454 1.2230 0.047 Uiso 1 1 calc R U . . .
C52 C 0.4674(9) 0.09009(15) 1.1254(7) 0.0313(16) Uani 1 1 d . . . . .
C53 C 0.5667(10) 0.08364(16) 1.0474(7) 0.0351(17) Uani 1 1 d . . . . .
C54 C 0.5983(9) 0.10644(15) 0.9649(6) 0.0294(15) Uani 1 1 d . . . . .
C55 C 0.6902(10) 0.10059(16) 0.8773(7) 0.0366(17) Uani 1 1 d . . . . .
H55 H 0.7447 0.0805 0.8664 0.044 Uiso 1 1 calc R U . . .
C56 C 0.6857(10) 0.12846(17) 0.8137(7) 0.0380(18) Uani 1 1 d . . . . .
H56 H 0.7360 0.1316 0.7491 0.046 Uiso 1 1 calc R U . . .
C57 C 0.5911(9) 0.15291(16) 0.8604(7) 0.0319(15) Uani 1 1 d . . . . .
C58 C 0.5520(10) 0.18551(16) 0.8154(6) 0.0314(16) Uani 1 1 d . . . . .
C59 C 0.4522(9) 0.20676(16) 0.8589(6) 0.0303(15) Uani 1 1 d . . . . .
C60 C 0.3973(9) 0.24060(15) 0.8295(7) 0.0313(15) Uani 1 1 d . . . . .
H60 H 0.4265 0.2543 0.7708 0.038 Uiso 1 1 calc R U . . .
C61 C 0.2958(9) 0.24941(16) 0.9014(6) 0.0321(15) Uani 1 1 d . . . . .
H61 H 0.2413 0.2702 0.9018 0.038 Uiso 1 1 calc R U . . .
C62 C 0.2872(9) 0.22137(15) 0.9759(6) 0.0277(14) Uani 1 1 d . . . . .
C63 C 0.1328(9) 0.13572(15) 1.3555(7) 0.0317(16) Uani 1 1 d . . . . .
C64 C 0.2271(9) 0.13323(16) 1.4743(7) 0.0317(16) Uani 1 1 d . . . . .
C65 C 0.1544(11) 0.12646(19) 1.5703(7) 0.0419(19) Uani 1 1 d . . . . .
C66 C -0.0183(11) 0.12209(19) 1.5411(8) 0.044(2) Uani 1 1 d . . . . .
C67 C -0.1173(11) 0.1242(2) 1.4242(8) 0.0426(19) Uani 1 1 d . . . . .
C68 C -0.0424(10) 0.1300(2) 1.3337(8) 0.0432(19) Uani 1 1 d . . . . .
F64 F 0.3966(6) 0.13707(13) 1.5033(4) 0.0544(12) Uani 1 1 d . . . . .
F65 F 0.2501(7) 0.12345(15) 1.6824(4) 0.0643(15) Uani 1 1 d . . . . .
F66 F -0.0912(7) 0.11452(13) 1.6299(5) 0.0594(14) Uani 1 1 d . . . . .
F67 F -0.2863(7) 0.11864(17) 1.3988(6) 0.0727(17) Uani 1 1 d . . . . .
C69 C 0.6404(10) 0.04963(15) 1.0479(7) 0.0331(16) Uani 1 1 d . . . . .
C70 C 0.8135(10) 0.04465(17) 1.0986(8) 0.0402(18) Uani 1 1 d . . . . .
H70 H 0.8841 0.0630 1.1319 0.048 Uiso 1 1 calc R U . . .
C71 C 0.8870(11) 0.01282(18) 1.1019(8) 0.0422(19) Uani 1 1 d . . . . .
H71 H 1.0059 0.0098 1.1371 0.051 Uiso 1 1 calc R U . . .
C72 C 0.7863(11) -0.01355(17) 1.0541(7) 0.0392(18) Uani 1 1 d . . . . .
C73 C 0.6081(10) -0.00926(16) 1.0009(7) 0.0344(17) Uani 1 1 d . . . . .
C74 C 0.5001(10) -0.03641(16) 0.9502(7) 0.0391(18) Uani 1 1 d . . . . .
H74 H 0.5473 -0.0581 0.9551 0.047 Uiso 1 1 calc R U . . .
C75 C 0.3342(11) -0.03215(18) 0.8961(9) 0.047(2) Uani 1 1 d . . . . .
H75 H 0.2648 -0.0507 0.8630 0.057 Uiso 1 1 calc R U . . .
C76 C 0.2612(10) 0.00022(18) 0.8880(9) 0.045(2) Uani 1 1 d . . . . .
C77 C 0.3588(10) 0.02673(17) 0.9355(7) 0.0366(17) Uani 1 1 d . . . . .
H77 H 0.3097 0.0483 0.9286 0.044 Uiso 1 1 calc R U . . .
C78 C 0.5346(10) 0.02235(16) 0.9956(7) 0.0330(16) Uani 1 1 d . . . . .
C79 C 1.0213(12) -0.0511(2) 1.1033(10) 0.060(3) Uani 1 1 d . . . . .
H79A H 1.0854 -0.0365 1.0634 0.089 Uiso 1 1 calc R U . . .
H79B H 1.0477 -0.0743 1.0905 0.089 Uiso 1 1 calc R U . . .
H79C H 1.0533 -0.0463 1.1904 0.089 Uiso 1 1 calc R U . . .
C80 C 0.0168(13) 0.0337(2) 0.8040(11) 0.073(4) Uani 1 1 d . . . . .
H80A H -0.0974 0.0317 0.7475 0.109 Uiso 1 1 calc R U . . .
H80B H 0.0881 0.0476 0.7677 0.109 Uiso 1 1 calc R U . . .
H80C H 0.0084 0.0439 0.8797 0.109 Uiso 1 1 calc R U . . .
C81 C 0.6286(9) 0.19650(16) 0.7170(7) 0.0308(15) Uani 1 1 d . . . . .
C82 C 0.8049(10) 0.19732(16) 0.7330(7) 0.0340(16) Uani 1 1 d . . . . .
C83 C 0.8750(11) 0.20624(18) 0.6418(8) 0.0396(18) Uani 1 1 d . . . . .
C84 C 0.7711(12) 0.21517(19) 0.5308(8) 0.0441(19) Uani 1 1 d . . . . .
C85 C 0.5963(11) 0.21395(18) 0.5100(7) 0.0399(18) Uani 1 1 d . . . . .
C86 C 0.5288(10) 0.20490(17) 0.6031(7) 0.0328(16) Uani 1 1 d . . . . .
F82 F 0.9100(6) 0.18954(10) 0.8419(4) 0.0417(10) Uani 1 1 d . . . . .
F83 F 1.0436(7) 0.20656(14) 0.6612(5) 0.0572(13) Uani 1 1 d . . . . .
F85 F 0.4924(6) 0.22208(12) 0.4010(4) 0.0504(12) Uani 1 1 d . . . . .
F86 F 0.3567(6) 0.20465(10) 0.5781(4) 0.0404(10) Uani 1 1 d . . . . .

loop_
_atom_site_aniso_label
_atom_site_aniso_U_11
_atom_site_aniso_U_22
_atom_site_aniso_U_33
_atom_site_aniso_U_23
_atom_site_aniso_U_13
_atom_site_aniso_U_12
Fe1 0.0268(7) 0.0188(5) 0.0326(7) -0.0005(4) 0.0154(6) -0.0005(5)
O1 0.036(3) 0.046(3) 0.051(3) -0.011(3) 0.015(3) -0.017(3)
N5 0.027(3) 0.030(3) 0.032(3) 0.000(2) 0.018(3) 0.000(2)
F21 0.030(3) 0.059(4) 0.041(3) -0.002(3) 0.010(2) -0.008(3)
F41 0.058(5) 0.074(5) 0.056(4) 0.014(3) 0.051(4) 0.003(4)
N1 0.031(3) 0.019(2) 0.035(3) -0.001(2) 0.016(3) 0.001(2)
N2 0.030(3) 0.022(2) 0.038(3) -0.002(2) 0.018(3) 0.001(2)
N3 0.026(3) 0.023(2) 0.037(3) 0.001(2) 0.014(3) -0.002(2)
N4 0.031(3) 0.022(2) 0.035(3) -0.002(2) 0.016(3) 0.000(2)
O2 0.033(3) 0.028(2) 0.062(3) 0.001(2) 0.013(3) 0.012(2)
O3 0.036(3) 0.031(3) 0.091(5) -0.018(3) 0.001(3) 0.007(2)
C1 0.026(4) 0.023(3) 0.041(4) 0.000(3) 0.012(3) 0.000(3)
C2 0.035(4) 0.023(3) 0.041(4) -0.004(3) 0.015(3) 0.002(3)
C3 0.030(4) 0.028(3) 0.035(4) -0.008(3) 0.018(3) -0.002(3)
C4 0.022(3) 0.027(3) 0.037(4) -0.002(3) 0.011(3) -0.003(3)
C5 0.028(4) 0.028(3) 0.032(3) -0.003(3) 0.012(3) -0.003(3)
C6 0.027(4) 0.022(3) 0.038(4) -0.002(3) 0.016(3) -0.003(3)
C7 0.035(4) 0.026(3) 0.041(4) 0.003(3) 0.014(3) -0.001(3)
C8 0.036(4) 0.018(3) 0.045(4) 0.004(3) 0.016(3) 0.001(3)
C9 0.032(4) 0.018(3) 0.038(3) 0.001(2) 0.017(3) 0.001(3)
C10 0.022(3) 0.025(3) 0.035(3) -0.002(2) 0.008(3) 0.004(3)
C11 0.029(4) 0.017(3) 0.043(4) -0.004(2) 0.017(3) 0.003(2)
C12 0.042(4) 0.022(3) 0.041(4) -0.001(3) 0.014(3) 0.005(3)
C13 0.040(4) 0.028(3) 0.037(4) -0.001(3) 0.019(3) 0.003(3)
C14 0.022(3) 0.028(3) 0.034(3) 0.001(3) 0.013(3) 0.000(3)
C15 0.026(4) 0.027(3) 0.034(3) 0.001(3) 0.011(3) 0.002(3)
C16 0.028(4) 0.022(3) 0.036(4) 0.004(2) 0.017(3) -0.002(3)
C17 0.031(4) 0.029(3) 0.031(3) 0.005(3) 0.011(3) 0.002(3)
C18 0.029(4) 0.019(3) 0.041(4) 0.004(3) 0.013(3) 0.003(3)
C19 0.026(4) 0.025(3) 0.034(3) -0.001(3) 0.010(3) 0.002(3)
C20 0.027(4) 0.027(3) 0.034(3) -0.007(3) 0.016(3) -0.003(3)
C21 0.030(4) 0.040(4) 0.041(4) -0.004(3) 0.021(3) -0.007(3)
C22 0.027(4) 0.041(4) 0.053(5) -0.005(3) 0.019(4) -0.006(3)
C23 0.039(4) 0.039(4) 0.052(4) -0.007(3) 0.038(4) -0.006(3)
C24 0.037(4) 0.032(3) 0.033(4) 0.000(3) 0.019(3) -0.002(3)
C25 0.024(4) 0.024(3) 0.046(4) -0.005(3) 0.019(3) -0.004(3)
F22 0.028(3) 0.101(4) 0.059(3) 0.006(3) 0.021(2) -0.019(2)
F23 0.046(3) 0.072(3) 0.048(3) -0.003(2) 0.034(2) -0.009(2)
F24 0.047(3) 0.068(3) 0.037(2) 0.000(2) 0.015(2) 0.001(2)
F25 0.026(2) 0.0352(18) 0.040(2) -0.0025(15) 0.0206(17) 0.0013(15)
C26 0.028(4) 0.025(3) 0.039(4) -0.002(3) 0.019(3) 0.000(3)
C27 0.025(4) 0.029(3) 0.049(4) -0.003(3) 0.010(3) 0.000(3)
C28 0.030(4) 0.030(3) 0.057(5) -0.003(3) 0.018(4) -0.001(3)
C29 0.032(4) 0.025(3) 0.047(4) 0.005(3) 0.017(3) 0.008(3)
C30 0.029(4) 0.021(3) 0.041(4) 0.006(2) 0.015(3) 0.003(3)
C31 0.039(5) 0.022(3) 0.056(5) -0.001(3) 0.017(4) 0.003(3)
C32 0.035(4) 0.022(3) 0.070(5) -0.003(3) 0.020(4) 0.003(3)
C33 0.035(4) 0.026(3) 0.054(5) -0.006(3) 0.008(4) 0.003(3)
C34 0.033(4) 0.020(3) 0.048(4) -0.002(3) 0.014(3) 0.004(3)
C35 0.027(4) 0.026(3) 0.038(4) 0.002(3) 0.012(3) -0.001(3)
C36 0.033(5) 0.035(4) 0.081(6) 0.003(4) 0.007(4) 0.016(3)
C37 0.041(5) 0.040(4) 0.090(7) -0.018(4) -0.009(5) 0.011(4)
C38 0.032(4) 0.023(3) 0.034(3) -0.001(2) 0.018(3) 0.000(3)
C39 0.030(4) 0.024(3) 0.041(4) 0.001(3) 0.017(3) -0.001(3)
C40 0.028(4) 0.038(4) 0.049(4) -0.001(3) 0.025(3) -0.005(3)
C41 0.043(5) 0.035(4) 0.043(4) 0.004(3) 0.026(4) -0.005(3)
C42 0.039(4) 0.038(4) 0.038(4) 0.002(3) 0.018(3) 0.001(3)
C43 0.031(4) 0.027(3) 0.039(4) 0.001(3) 0.013(3) -0.003(3)
F39 0.034(2) 0.034(2) 0.040(2) 0.0047(16) 0.0101(19) -0.0025(16)
F40 0.034(3) 0.056(3) 0.065(3) 0.001(2) 0.028(2) -0.007(2)
F42 0.047(3) 0.060(3) 0.036(2) 0.0070(19) 0.014(2) 0.000(2)
F43 0.030(2) 0.044(2) 0.043(2) 0.0008(17) 0.0141(19) -0.0007(17)
Fe2 0.0296(10) 0.0198(6) 0.0320(9) 0.0002(6) 0.0161(8) 0.0047(6)
O4 0.028(4) 0.033(3) 0.038(4) -0.005(3) 0.000(3) 0.002(3)
N10 0.035(5) 0.020(3) 0.044(5) 0.013(3) 0.028(4) 0.011(3)
F68 0.036(2) 0.075(3) 0.050(2) 0.006(2) 0.0078(19) -0.007(2)
F84 0.075(7) 0.069(8) 0.078(6) 0.023(6) 0.057(5) 0.012(6)
O5 0.040(3) 0.025(2) 0.067(4) 0.000(2) 0.015(3) 0.008(2)
O6 0.042(4) 0.035(3) 0.103(5) -0.023(3) -0.002(4) 0.003(3)
N6 0.025(3) 0.023(3) 0.045(3) 0.002(2) 0.015(3) -0.001(2)
N7 0.031(3) 0.022(3) 0.041(3) 0.001(2) 0.016(3) 0.001(2)
N8 0.030(3) 0.023(2) 0.035(3) 0.002(2) 0.015(3) 0.000(2)
N9 0.027(3) 0.024(2) 0.039(3) 0.003(2) 0.015(3) 0.002(2)
C44 0.027(4) 0.025(3) 0.035(3) 0.000(3) 0.011(3) -0.003(3)
C45 0.036(4) 0.023(3) 0.042(4) -0.003(3) 0.020(3) 0.004(3)
C46 0.033(4) 0.026(3) 0.050(4) 0.001(3) 0.019(3) 0.006(3)
C47 0.027(4) 0.022(3) 0.039(4) -0.004(3) 0.016(3) -0.004(3)
C48 0.032(4) 0.028(3) 0.035(4) -0.001(3) 0.014(3) -0.006(3)
C49 0.034(4) 0.025(3) 0.040(4) -0.001(3) 0.013(3) -0.004(3)
C50 0.039(4) 0.027(3) 0.050(4) 0.002(3) 0.025(4) -0.002(3)
C51 0.045(5) 0.025(3) 0.055(4) 0.002(3) 0.027(4) 0.000(3)
C52 0.034(4) 0.017(3) 0.045(4) 0.003(3) 0.014(3) 0.002(3)
C53 0.037(4) 0.021(3) 0.048(4) -0.001(3) 0.014(4) -0.005(3)
C54 0.026(4) 0.025(3) 0.038(4) -0.001(3) 0.010(3) -0.001(3)
C55 0.039(4) 0.025(3) 0.055(4) -0.007(3) 0.028(4) 0.002(3)
C56 0.044(5) 0.030(3) 0.048(4) -0.006(3) 0.027(4) -0.005(3)
C57 0.034(4) 0.023(3) 0.041(4) -0.001(3) 0.014(3) -0.004(3)
C58 0.039(4) 0.030(3) 0.031(3) 0.002(3) 0.019(3) -0.003(3)
C59 0.025(4) 0.030(3) 0.036(4) 0.002(3) 0.008(3) 0.001(3)
C60 0.032(4) 0.023(3) 0.040(4) 0.000(3) 0.012(3) 0.000(3)
C61 0.032(4) 0.025(3) 0.039(4) 0.003(3) 0.010(3) 0.000(3)
C62 0.025(4) 0.023(3) 0.037(3) -0.004(3) 0.013(3) -0.002(3)
C63 0.032(4) 0.022(3) 0.045(4) 0.005(3) 0.018(3) 0.000(3)
C64 0.028(4) 0.031(3) 0.042(4) -0.003(3) 0.018(3) 0.000(3)
C65 0.044(5) 0.041(4) 0.039(4) -0.005(3) 0.008(4) 0.001(3)
C66 0.047(5) 0.035(4) 0.060(5) -0.002(3) 0.029(4) 0.000(3)
C67 0.031(4) 0.054(4) 0.053(5) 0.006(4) 0.027(4) -0.011(3)
C68 0.032(4) 0.048(4) 0.045(4) 0.005(3) 0.004(4) -0.006(3)
F64 0.036(2) 0.075(3) 0.050(2) 0.006(2) 0.0078(19) -0.007(2)
F65 0.060(4) 0.095(4) 0.040(3) 0.007(2) 0.018(3) -0.003(3)
F66 0.064(3) 0.068(3) 0.066(3) 0.003(3) 0.051(3) -0.002(3)
F67 0.035(3) 0.113(5) 0.079(4) 0.010(3) 0.031(3) -0.011(3)
C69 0.040(4) 0.021(3) 0.042(4) 0.004(3) 0.016(3) 0.002(3)
C70 0.040(5) 0.026(3) 0.060(5) -0.003(3) 0.023(4) -0.002(3)
C71 0.037(5) 0.030(4) 0.059(5) -0.001(3) 0.012(4) 0.006(3)
C72 0.045(5) 0.023(3) 0.053(5) -0.001(3) 0.019(4) 0.002(3)
C73 0.033(4) 0.025(3) 0.051(4) -0.001(3) 0.022(3) 0.004(3)
C74 0.041(5) 0.019(3) 0.058(5) -0.002(3) 0.016(4) 0.004(3)
C75 0.045(5) 0.028(4) 0.066(5) -0.012(3) 0.011(4) -0.002(3)
C76 0.032(4) 0.029(3) 0.074(6) -0.010(3) 0.014(4) 0.003(3)
C77 0.033(4) 0.029(3) 0.049(4) -0.001(3) 0.014(3) 0.003(3)
C78 0.038(4) 0.020(3) 0.045(4) -0.001(3) 0.018(3) 0.005(3)
C79 0.045(5) 0.042(5) 0.087(7) -0.009(4) 0.010(5) 0.010(4)
C80 0.048(6) 0.044(5) 0.105(8) -0.023(5) -0.014(6) 0.020(4)
C81 0.031(4) 0.027(3) 0.037(4) 0.002(3) 0.014(3) 0.000(3)
C82 0.037(4) 0.026(3) 0.041(4) -0.010(3) 0.014(3) -0.005(3)
C83 0.036(5) 0.035(4) 0.053(5) -0.004(3) 0.022(4) -0.008(3)
C84 0.052(5) 0.044(4) 0.050(4) -0.003(3) 0.037(4) -0.011(4)
C85 0.046(5) 0.038(4) 0.039(4) 0.003(3) 0.016(3) 0.001(3)
C86 0.028(4) 0.036(3) 0.042(4) -0.001(3) 0.023(3) 0.000(3)
F82 0.037(3) 0.042(2) 0.045(2) -0.0036(18) 0.010(2) -0.0018(18)
F83 0.037(3) 0.080(3) 0.064(3) -0.001(2) 0.028(3) -0.010(2)
F85 0.054(3) 0.061(3) 0.039(2) 0.012(2) 0.019(2) 0.008(2)
F86 0.033(2) 0.048(2) 0.045(2) 0.0052(18) 0.0178(19) 0.0060(17)

loop_
_atom_type_symbol
_atom_type_description
_atom_type_scat_dispersion_real
_atom_type_scat_dispersion_imag
_atom_type_scat_source
C C 0.0181 0.0091 'International Tables Vol C Tables 4.2.6.8 and 6.1.1.4'
H H 0.0000 0.0000 'International Tables Vol C Tables 4.2.6.8 and 6.1.1.4'
F F 0.0727 0.0534 'International Tables Vol C Tables 4.2.6.8 and 6.1.1.4'
Fe Fe -1.1336 3.1974 'International Tables Vol C Tables 4.2.6.8 and 6.1.1.4'
N N 0.0311 0.0180 'International Tables Vol C Tables 4.2.6.8 and 6.1.1.4'
O O 0.0492 0.0322 'International Tables Vol C Tables 4.2.6.8 and 6.1.1.4'

loop_
_geom_angle_atom_site_label_1
_geom_angle_atom_site_label_2
_geom_angle_atom_site_label_3
_geom_angle
N5 Fe1 N2 95.6(3)
N5 Fe1 N1 104.9(3)
N2 Fe1 N1 89.1(2)
N5 Fe1 N3 102.0(3)
N2 Fe1 N3 93.6(2)
N1 Fe1 N3 152.6(2)
N5 Fe1 N4 108.6(3)
N2 Fe1 N4 155.0(2)
N1 Fe1 N4 79.1(2)
N3 Fe1 N4 87.4(2)
O1 N5 Fe1 168.5(6)
N5A Fe1A N1 104.9(17)
N5A Fe1A N2 106.1(15)
N1 Fe1A N2 89.4(4)
N5A Fe1A N3 101.7(17)
N1 Fe1A N3 151.7(6)
N2 Fe1A N3 92.5(4)
N5A Fe1A N4 102.7(15)
N1 Fe1A N4 78.9(4)
N2 Fe1A N4 150.9(6)
N3 Fe1A N4 86.0(4)
O1A N5A Fe1A 158(4)
C4 N1 C1 110.1(6)
C4 N1 Fe1A 130.8(5)
C1 N1 Fe1A 116.2(5)
C4 N1 Fe1 131.4(4)
C1 N1 Fe1 117.0(5)
C9 N2 C6 106.4(5)
C9 N2 Fe1 124.7(5)
C6 N2 Fe1 125.7(4)
C9 N2 Fe1A 126.5(5)
C6 N2 Fe1A 125.6(5)
C14 N3 C11 106.9(6)
C14 N3 Fe1 127.3(4)
C11 N3 Fe1 123.1(5)
C14 N3 Fe1A 128.0(5)
C11 N3 Fe1A 123.4(5)
C19 N4 C16 108.6(6)
C19 N4 Fe1 117.3(5)
C16 N4 Fe1 133.2(4)
C19 N4 Fe1A 115.0(5)
C16 N4 Fe1A 132.5(5)
C29 O2 C36 117.1(6)
C33 O3 C37 117.3(6)
N1 C1 C19 112.4(6)
N1 C1 C2 107.8(6)
C19 C1 C2 139.9(6)
C3 C2 C1 107.7(6)
C3 C2 H2 126.1
C1 C2 H2 126.1
C2 C3 C4 107.3(6)
C2 C3 H3 126.4
C4 C3 H3 126.4
N1 C4 C5 120.1(6)
N1 C4 C3 107.2(6)
C5 C4 C3 132.7(7)
C4 C5 C6 124.1(7)
C4 C5 C20 118.8(6)
C6 C5 C20 117.1(6)
N2 C6 C5 124.0(6)
N2 C6 C7 108.1(6)
C5 C6 C7 127.9(7)
C8 C7 C6 109.0(7)
C8 C7 H7 125.5
C6 C7 H7 125.5
C7 C8 C9 106.9(6)
C7 C8 H8 126.6
C9 C8 H8 126.6
N2 C9 C10 123.1(6)
N2 C9 C8 109.7(6)
C10 C9 C8 127.2(6)
C11 C10 C9 124.9(6)
C11 C10 C26 117.2(6)
C9 C10 C26 117.9(6)
C10 C11 N3 124.6(6)
C10 C11 C12 127.3(6)
N3 C11 C12 108.0(6)
C13 C12 C11 107.9(6)
C13 C12 H12 126.0
C11 C12 H12 126.0
C12 C13 C14 108.4(7)
C12 C13 H13 125.8
C14 C13 H13 125.8
N3 C14 C13 108.8(6)
N3 C14 C15 124.0(6)
C13 C14 C15 127.2(7)
C16 C15 C14 123.2(7)
C16 C15 C38 120.6(6)
C14 C15 C38 116.2(6)
N4 C16 C15 119.9(6)
N4 C16 C17 108.5(6)
C15 C16 C17 131.4(6)
C18 C17 C16 106.8(6)
C18 C17 H17 126.6
C16 C17 H17 126.6
C17 C18 C19 107.4(6)
C17 C18 H18 126.3
C19 C18 H18 126.3
N4 C19 C1 111.7(6)
N4 C19 C18 108.7(7)
C1 C19 C18 139.5(6)
C25 C20 C21 116.5(6)
C25 C20 C5 122.3(6)
C21 C20 C5 121.2(6)
F21 C21 C22 117.2(7)
F21 C21 C20 121.6(7)
C22 C21 C20 121.2(7)
C22 C21 F21A 119.5(15)
C20 C21 F21A 113.1(15)
F22 C22 C21 121.1(7)
F22 C22 C23 118.3(7)
C21 C22 C23 120.5(7)
F23 C23 C22 120.9(7)
F23 C23 C24 120.3(7)
C22 C23 C24 118.8(7)
F24 C24 C25 122.1(7)
F24 C24 C23 118.6(7)
C25 C24 C23 119.3(7)
C24 C25 F25 117.5(6)
C24 C25 C20 123.7(7)
F25 C25 C20 118.8(6)
C27 C26 C35 118.1(6)
C27 C26 C10 121.8(6)
C35 C26 C10 120.0(6)
C26 C27 C28 123.1(7)
C26 C27 H27 118.5
C28 C27 H27 118.5
C29 C28 C27 118.8(7)
C29 C28 H28 120.6
C27 C28 H28 120.6
O2 C29 C28 124.9(7)
O2 C29 C30 113.7(6)
C28 C29 C30 121.4(6)
C31 C30 C29 122.5(6)
C31 C30 C35 118.9(6)
C29 C30 C35 118.6(6)
C32 C31 C30 120.9(6)
C32 C31 H31 119.5
C30 C31 H31 119.5
C31 C32 C33 120.0(7)
C31 C32 H32 120.0
C33 C32 H32 120.0
C34 C33 O3 124.7(6)
C34 C33 C32 120.9(7)
O3 C33 C32 114.4(6)
C33 C34 C35 120.3(6)
C33 C34 H34 119.8
C35 C34 H34 119.8
C34 C35 C30 118.9(6)
C34 C35 C26 121.1(6)
C30 C35 C26 120.0(6)
O2 C36 H36A 109.5
O2 C36 H36B 109.5
H36A C36 H36B 109.5
O2 C36 H36C 109.5
H36A C36 H36C 109.5
H36B C36 H36C 109.5
O3 C37 H37A 109.5
O3 C37 H37B 109.5
H37A C37 H37B 109.5
O3 C37 H37C 109.5
H37A C37 H37C 109.5
H37B C37 H37C 109.5
C43 C38 C39 114.9(6)
C43 C38 C15 123.6(7)
C39 C38 C15 121.5(6)
F39 C39 C40 117.5(6)
F39 C39 C38 119.2(6)
C40 C39 C38 123.3(7)
F40 C40 C39 121.0(7)
F40 C40 C41 119.3(7)
C39 C40 C41 119.7(7)
F41 C41 C40 121.3(8)
F41 C41 C42 119.0(8)
C40 C41 C42 119.6(7)
C40 C41 F41A 116.4(18)
C42 C41 F41A 123.6(18)
F42 C42 C43 120.7(7)
F42 C42 C41 120.3(7)
C43 C42 C41 119.0(7)
F43 C43 C42 116.8(6)
F43 C43 C38 119.7(7)
C42 C43 C38 123.4(7)
N10 Fe2 N6 99.0(3)
N10 Fe2 N9 107.0(3)
N6 Fe2 N9 79.9(3)
N10 Fe2 N8 106.8(3)
N6 Fe2 N8 153.7(3)
N9 Fe2 N8 87.6(2)
N10 Fe2 N7 99.2(3)
N6 Fe2 N7 88.0(3)
N9 Fe2 N7 152.4(3)
N8 Fe2 N7 92.8(2)
O4 N10 Fe2 173.8(8)
N10A Fe2A N7 94.0(7)
N10A Fe2A N8 102.9(8)
N7 Fe2A N8 94.3(3)
N10A Fe2A N6 105.6(8)
N7 Fe2A N6 87.8(3)
N8 Fe2A N6 151.2(4)
N10A Fe2A N9 112.0(7)
N7 Fe2A N9 152.9(4)
N8 Fe2A N9 87.3(3)
N6 Fe2A N9 78.4(3)
O4A N10A Fe2A 170.3(17)
C72 O5 C79 117.3(6)
C76 O6 C80 117.1(6)
C47 N6 C44 108.2(6)
C47 N6 Fe2 132.3(4)
C44 N6 Fe2 117.1(5)
C47 N6 Fe2A 132.2(4)
C44 N6 Fe2A 117.4(5)
C49 N7 C52 108.2(6)
C49 N7 Fe2A 126.9(5)
C52 N7 Fe2A 122.1(5)
C49 N7 Fe2 126.1(4)
C52 N7 Fe2 124.2(5)
C57 N8 C54 107.4(6)
C57 N8 Fe2A 126.3(5)
C54 N8 Fe2A 122.8(5)
C57 N8 Fe2 126.2(4)
C54 N8 Fe2 125.2(5)
C62 N9 C59 109.2(6)
C62 N9 Fe2 115.8(5)
C59 N9 Fe2 132.5(5)
C62 N9 Fe2A 116.6(5)
C59 N9 Fe2A 132.3(5)
N6 C44 C45 108.6(6)
N6 C44 C62 110.6(6)
C45 C44 C62 140.8(6)
C46 C45 C44 108.2(6)
C46 C45 H45 125.9
C44 C45 H45 125.9
C45 C46 C47 106.8(7)
C45 C46 H46 126.6
C47 C46 H46 126.6
N6 C47 C48 119.0(6)
N6 C47 C46 108.2(6)
C48 C47 C46 132.8(7)
C47 C48 C49 123.7(7)
C47 C48 C63 118.8(6)
C49 C48 C63 117.5(6)
N7 C49 C48 125.0(6)
N7 C49 C50 108.9(6)
C48 C49 C50 126.2(7)
C51 C50 C49 107.1(7)
C51 C50 H50 126.4
C49 C50 H50 126.4
C50 C51 C52 108.8(6)
C50 C51 H51 125.6
C52 C51 H51 125.6
C53 C52 N7 124.8(6)
C53 C52 C51 128.1(6)
N7 C52 C51 107.1(6)
C52 C53 C54 124.4(6)
C52 C53 C69 118.4(6)
C54 C53 C69 117.2(7)
N8 C54 C53 124.5(7)
N8 C54 C55 108.6(6)
C53 C54 C55 126.8(6)
C56 C55 C54 107.8(6)
C56 C55 H55 126.1
C54 C55 H55 126.1
C55 C56 C57 108.0(7)
C55 C56 H56 126.0
C57 C56 H56 126.0
N8 C57 C58 125.6(7)
N8 C57 C56 108.3(6)
C58 C57 C56 126.0(7)
C59 C58 C57 123.0(7)
C59 C58 C81 120.2(6)
C57 C58 C81 116.7(6)
C58 C59 N9 119.6(6)
C58 C59 C60 133.1(7)
N9 C59 C60 107.3(6)
C61 C60 C59 107.8(6)
C61 C60 H60 126.1
C59 C60 H60 126.1
C60 C61 C62 107.0(6)
C60 C61 H61 126.5
C62 C61 H61 126.5
N9 C62 C44 112.6(6)
N9 C62 C61 108.8(6)
C44 C62 C61 138.6(6)
C64 C63 C68 115.5(7)
C64 C63 C48 122.4(7)
C68 C63 C48 122.1(7)
F64 C64 C63 119.7(7)
F64 C64 C65 117.1(6)
C63 C64 C65 123.2(7)
F65 C65 C66 121.5(8)
F65 C65 C64 121.1(8)
C66 C65 C64 117.4(7)
F66 C66 C67 119.4(8)
F66 C66 C65 119.0(8)
C67 C66 C65 121.6(8)
F67 C67 C66 119.6(7)
F67 C67 C68 120.8(7)
C66 C67 C68 119.4(8)
F68A C68 C67 120.6(10)
F68 C68 C67 119.0(8)
F68A C68 C63 115.0(10)
F68 C68 C63 117.8(8)
C67 C68 C63 122.9(7)
C70 C69 C78 119.6(6)
C70 C69 C53 119.8(6)
C78 C69 C53 120.6(7)
C69 C70 C71 121.3(7)
C69 C70 H70 119.4
C71 C70 H70 119.4
C72 C71 C70 119.6(7)
C72 C71 H71 120.2
C70 C71 H71 120.2
C71 C72 O5 124.5(7)
C71 C72 C73 120.6(7)
O5 C72 C73 115.0(6)
C78 C73 C74 118.2(7)
C78 C73 C72 120.2(7)
C74 C73 C72 121.7(6)
C75 C74 C73 121.6(7)
C75 C74 H74 119.2
C73 C74 H74 119.2
C74 C75 C76 119.9(7)
C74 C75 H75 120.0
C76 C75 H75 120.0
C77 C76 O6 124.8(7)
C77 C76 C75 120.5(7)
O6 C76 C75 114.7(7)
C76 C77 C78 120.0(7)
C76 C77 H77 120.0
C78 C77 H77 120.0
C73 C78 C77 119.8(6)
C73 C78 C69 118.8(7)
C77 C78 C69 121.4(6)
O5 C79 H79A 109.5
O5 C79 H79B 109.5
H79A C79 H79B 109.5
O5 C79 H79C 109.5
H79A C79 H79C 109.5
H79B C79 H79C 109.5
O6 C80 H80A 109.5
O6 C80 H80B 109.5
H80A C80 H80B 109.5
O6 C80 H80C 109.5
H80A C80 H80C 109.5
H80B C80 H80C 109.5
C86 C81 C82 115.8(7)
C86 C81 C58 121.7(7)
C82 C81 C58 122.4(6)
F82 C82 C83 118.5(7)
F82 C82 C81 119.0(7)
C83 C82 C81 122.5(7)
F83 C83 C84 119.8(7)
F83 C83 C82 120.4(7)
C84 C83 C82 119.8(7)
F84 C84 C83 117.1(9)
F84 C84 C85 122.9(10)
C83 C84 C85 119.7(7)
C83 C84 F84A 124.1(12)
C85 C84 F84A 115.5(12)
F85 C85 C86 120.1(7)
F85 C85 C84 120.5(7)
C86 C85 C84 119.4(7)
F86 C86 C81 120.4(7)
F86 C86 C85 116.8(7)
C81 C86 C85 122.8(7)

loop_
_geom_bond_atom_site_label_1
_geom_bond_atom_site_label_2
_geom_bond_distance
Fe1 N5 1.635(7)
Fe1 N2 1.893(6)
Fe1 N1 1.896(6)
Fe1 N3 1.916(6)
Fe1 N4 1.919(6)
O1 N5 1.180(8)
F21 C21 1.343(9)
F41 C41 1.304(10)
Fe1A N5A 1.59(4)
Fe1A N1 1.878(10)
Fe1A N2 1.901(9)
Fe1A N3 1.941(10)
Fe1A N4 1.944(9)
O1A N5A 1.23(5)
F21A C21 1.46(3)
F41A C41 1.58(5)
N1 C4 1.362(10)
N1 C1 1.363(8)
N2 C9 1.373(8)
N2 C6 1.394(9)
N3 C14 1.387(9)
N3 C11 1.393(8)
N4 C19 1.346(9)
N4 C16 1.359(9)
O2 C29 1.362(8)
O2 C36 1.436(9)
O3 C33 1.371(10)
O3 C37 1.422(9)
C1 C19 1.413(10)
C1 C2 1.424(10)
C2 C3 1.372(10)
C2 H2 0.9500
C3 C4 1.443(9)
C3 H3 0.9500
C4 C5 1.384(9)
C5 C6 1.403(9)
C5 C20 1.504(10)
C6 C7 1.423(9)
C7 C8 1.338(11)
C7 H7 0.9500
C8 C9 1.429(9)
C8 H8 0.9500
C9 C10 1.407(10)
C10 C11 1.380(10)
C10 C26 1.490(9)
C11 C12 1.427(11)
C12 C13 1.348(10)
C12 H12 0.9500
C13 C14 1.411(10)
C13 H13 0.9500
C14 C15 1.420(9)
C15 C16 1.395(10)
C15 C38 1.480(10)
C16 C17 1.433(9)
C17 C18 1.355(10)
C17 H17 0.9500
C18 C19 1.429(9)
C18 H18 0.9500
C20 C25 1.379(10)
C20 C21 1.394(10)
C21 C22 1.376(11)
C22 F22 1.348(9)
C22 C23 1.370(12)
C23 F23 1.328(9)
C23 C24 1.409(11)
C24 F24 1.336(8)
C24 C25 1.339(10)
C25 F25 1.356(8)
C26 C27 1.371(10)
C26 C35 1.437(9)
C27 C28 1.412(10)
C27 H27 0.9500
C28 C29 1.377(10)
C28 H28 0.9500
C29 C30 1.418(10)
C30 C31 1.406(10)
C30 C35 1.427(9)
C31 C32 1.377(11)
C31 H31 0.9500
C32 C33 1.398(9)
C32 H32 0.9500
C33 C34 1.372(10)
C34 C35 1.415(10)
C34 H34 0.9500
C36 H36A 0.9800
C36 H36B 0.9800
C36 H36C 0.9800
C37 H37A 0.9800
C37 H37B 0.9800
C37 H37C 0.9800
C38 C43 1.386(10)
C38 C39 1.404(10)
C39 F39 1.344(8)
C39 C40 1.362(11)
C40 F40 1.349(9)
C40 C41 1.381(11)
C41 C42 1.388(11)
C42 F42 1.330(8)
C42 C43 1.379(11)
C43 F43 1.343(8)
Fe2 N10 1.642(10)
Fe2 N6 1.877(6)
Fe2 N9 1.898(6)
Fe2 N8 1.924(6)
Fe2 N7 1.933(6)
O4 N10 1.170(11)
F68 C68 1.361(12)
F84 C84 1.334(15)
Fe2A N10A 1.607(19)
Fe2A N7 1.903(7)
Fe2A N8 1.907(7)
Fe2A N6 1.914(7)
Fe2A N9 1.924(6)
O4A N10A 1.19(3)
F68A C68 1.346(16)
F84A C84 1.39(3)
O5 C72 1.372(8)
O5 C79 1.420(10)
O6 C76 1.365(10)
O6 C80 1.425(10)
N6 C47 1.374(9)
N6 C44 1.377(8)
N7 C49 1.364(10)
N7 C52 1.397(8)
N8 C57 1.367(9)
N8 C54 1.382(8)
N9 C62 1.362(9)
N9 C59 1.372(9)
C44 C45 1.412(10)
C44 C62 1.417(10)
C45 C46 1.371(10)
C45 H45 0.9500
C46 C47 1.440(9)
C46 H46 0.9500
C47 C48 1.389(9)
C48 C49 1.404(10)
C48 C63 1.481(10)
C49 C50 1.437(9)
C50 C51 1.352(11)
C50 H50 0.9500
C51 C52 1.432(10)
C51 H51 0.9500
C52 C53 1.389(11)
C53 C54 1.394(10)
C53 C69 1.496(9)
C54 C55 1.430(11)
C55 C56 1.335(10)
C55 H55 0.9500
C56 C57 1.444(11)
C56 H56 0.9500
C57 C58 1.416(9)
C58 C59 1.368(10)
C58 C81 1.501(10)
C59 C60 1.446(9)
C60 C61 1.368(11)
C60 H60 0.9500
C61 C62 1.431(9)
C61 H61 0.9500
C63 C64 1.371(10)
C63 C68 1.400(11)
C64 F64 1.339(9)
C64 C65 1.414(12)
C65 F65 1.312(9)
C65 C66 1.366(12)
C66 F66 1.350(10)
C66 C67 1.363(12)
C67 F67 1.347(9)
C67 C68 1.363(12)
C69 C70 1.385(11)
C69 C78 1.425(10)
C70 C71 1.413(10)
C70 H70 0.9500
C71 C72 1.362(11)
C71 H71 0.9500
C72 C73 1.424(11)
C73 C78 1.403(9)
C73 C74 1.424(10)
C74 C75 1.335(12)
C74 H74 0.9500
C75 C76 1.427(10)
C75 H75 0.9500
C76 C77 1.354(10)
C77 C78 1.420(11)
C77 H77 0.9500
C79 H79A 0.9800
C79 H79B 0.9800
C79 H79C 0.9800
C80 H80A 0.9800
C80 H80B 0.9800
C80 H80C 0.9800
C81 C86 1.377(10)
C81 C82 1.399(11)
C82 F82 1.342(9)
C82 C83 1.372(11)
C83 F83 1.332(9)
C83 C84 1.368(12)
C84 C85 1.381(12)
C85 F85 1.343(9)
C85 C86 1.379(11)
C86 F86 1.354(8)

loop_
_geom_torsion_atom_site_label_1
_geom_torsion_atom_site_label_2
_geom_torsion_atom_site_label_3
_geom_torsion_atom_site_label_4
_geom_torsion
N2 Fe1 N5 O1 7(3)
N1 Fe1 N5 O1 97(3)
N3 Fe1 N5 O1 -88(3)
N4 Fe1 N5 O1 -179(100)
N1 Fe1A N5A O1A -53(9)
N2 Fe1A N5A O1A 41(10)
N3 Fe1A N5A O1A 137(9)
N4 Fe1A N5A O1A -135(9)
N5A Fe1A N1 C4 79.4(17)
N2 Fe1A N1 C4 -27.1(8)
N3 Fe1A N1 C4 -121.4(10)
N4 Fe1A N1 C4 179.7(6)
N5A Fe1A N1 C1 -79.0(16)
N2 Fe1A N1 C1 174.5(5)
N3 Fe1A N1 C1 80.2(12)
N4 Fe1A N1 C1 21.3(6)
N5 Fe1 N1 C4 -71.7(6)
N2 Fe1 N1 C4 23.9(6)
N3 Fe1 N1 C4 119.9(7)
N4 Fe1 N1 C4 -178.3(6)
N5 Fe1 N1 C1 92.3(5)
N2 Fe1 N1 C1 -172.1(5)
N3 Fe1 N1 C1 -76.1(7)
N4 Fe1 N1 C1 -14.3(5)
N5 Fe1 N2 C9 -76.5(6)
N1 Fe1 N2 C9 178.6(6)
N3 Fe1 N2 C9 25.9(6)
N4 Fe1 N2 C9 117.4(7)
N5 Fe1 N2 C6 80.7(6)
N1 Fe1 N2 C6 -24.2(5)
N3 Fe1 N2 C6 -176.9(5)
N4 Fe1 N2 C6 -85.4(8)
C4 N1 C1 C19 179.3(6)
Fe1A N1 C1 C19 -17.9(8)
Fe1 N1 C1 C19 12.0(7)
C4 N1 C1 C2 -0.7(7)
Fe1A N1 C1 C2 162.1(6)
Fe1 N1 C1 C2 -168.0(5)
N1 C1 C2 C3 0.0(8)
C19 C1 C2 C3 180.0(8)
C1 C2 C3 C4 0.6(8)
C1 N1 C4 C5 179.1(6)
Fe1A N1 C4 C5 19.7(10)
Fe1 N1 C4 C5 -16.0(10)
C1 N1 C4 C3 1.1(7)
Fe1A N1 C4 C3 -158.3(6)
Fe1 N1 C4 C3 165.9(5)
C2 C3 C4 N1 -1.1(8)
C2 C3 C4 C5 -178.8(7)
N1 C4 C5 C6 0.8(10)
C3 C4 C5 C6 178.2(7)
N1 C4 C5 C20 179.1(6)
C3 C4 C5 C20 -3.5(11)
C9 N2 C6 C5 -179.6(6)
Fe1 N2 C6 C5 19.7(9)
Fe1A N2 C6 C5 -13.2(10)
C9 N2 C6 C7 -0.6(7)
Fe1 N2 C6 C7 -161.2(5)
Fe1A N2 C6 C7 165.9(6)
C4 C5 C6 N2 -3.3(11)
C20 C5 C6 N2 178.4(6)
C4 C5 C6 C7 177.8(7)
C20 C5 C6 C7 -0.5(11)
N2 C6 C7 C8 -0.1(8)
C5 C6 C7 C8 179.0(7)
C6 C7 C8 C9 0.7(8)
C6 N2 C9 C10 -179.9(6)
Fe1 N2 C9 C10 -19.0(9)
Fe1A N2 C9 C10 13.8(10)
C6 N2 C9 C8 1.0(7)
Fe1 N2 C9 C8 161.8(5)
Fe1A N2 C9 C8 -165.3(6)
C7 C8 C9 N2 -1.0(8)
C7 C8 C9 C10 179.9(7)
N2 C9 C10 C11 1.2(11)
C8 C9 C10 C11 -179.9(7)
N2 C9 C10 C26 179.2(6)
C8 C9 C10 C26 -1.8(10)
C9 C10 C11 N3 1.0(11)
C26 C10 C11 N3 -177.0(6)
C9 C10 C11 C12 177.5(7)
C26 C10 C11 C12 -0.6(11)
C14 N3 C11 C10 176.7(6)
Fe1 N3 C11 C10 14.4(9)
Fe1A N3 C11 C10 -17.0(10)
C14 N3 C11 C12 -0.3(7)
Fe1 N3 C11 C12 -162.6(5)
Fe1A N3 C11 C12 166.0(6)
C10 C11 C12 C13 -176.0(7)
N3 C11 C12 C13 1.0(8)
C11 C12 C13 C14 -1.2(8)
C11 N3 C14 C13 -0.4(7)
Fe1 N3 C14 C13 160.9(5)
Fe1A N3 C14 C13 -165.8(6)
C11 N3 C14 C15 178.6(6)
Fe1 N3 C14 C15 -20.1(9)
Fe1A N3 C14 C15 13.1(10)
C12 C13 C14 N3 1.0(8)
C12 C13 C14 C15 -177.9(7)
N3 C14 C15 C16 4.7(11)
C13 C14 C15 C16 -176.6(7)
N3 C14 C15 C38 -178.5(6)
C13 C14 C15 C38 0.3(11)
C19 N4 C16 C15 -176.4(6)
Fe1 N4 C16 C15 15.3(10)
Fe1A N4 C16 C15 -20.6(11)
C19 N4 C16 C17 -1.1(7)
Fe1 N4 C16 C17 -169.4(5)
Fe1A N4 C16 C17 154.7(6)
C14 C15 C16 N4 -1.6(11)
C38 C15 C16 N4 -178.3(6)
C14 C15 C16 C17 -175.7(7)
C38 C15 C16 C17 7.6(12)
N4 C16 C17 C18 1.0(7)
C15 C16 C17 C18 175.6(8)
C16 C17 C18 C19 -0.5(7)
C16 N4 C19 C1 177.9(6)
Fe1 N4 C19 C1 -11.7(7)
Fe1A N4 C19 C1 17.4(8)
C16 N4 C19 C18 0.8(8)
Fe1 N4 C19 C18 171.2(4)
Fe1A N4 C19 C18 -159.8(5)
N1 C1 C19 N4 -0.2(8)
C2 C1 C19 N4 179.9(8)
N1 C1 C19 C18 175.7(8)
C2 C1 C19 C18 -4.3(16)
C17 C18 C19 N4 -0.1(8)
C17 C18 C19 C1 -176.0(8)
C4 C5 C20 C25 116.3(7)
C6 C5 C20 C25 -65.3(8)
C4 C5 C20 C21 -63.3(9)
C6 C5 C20 C21 115.1(7)
C25 C20 C21 F21 -177.0(7)
C5 C20 C21 F21 2.7(10)
C25 C20 C21 C22 2.7(10)
C5 C20 C21 C22 -177.6(7)
C25 C20 C21 F21A 154.9(14)
C5 C20 C21 F21A -25.5(16)
F21 C21 C22 F22 -0.5(11)
C20 C21 C22 F22 179.7(7)
F21A C21 C22 F22 29.4(17)
F21 C21 C22 C23 177.8(7)
C20 C21 C22 C23 -2.0(11)
F21A C21 C22 C23 -152.3(15)
F22 C22 C23 F23 -3.3(11)
C21 C22 C23 F23 178.4(7)
F22 C22 C23 C24 179.1(7)
C21 C22 C23 C24 0.7(11)
F23 C23 C24 F24 2.7(10)
C22 C23 C24 F24 -179.6(6)
F23 C23 C24 C25 -178.1(6)
C22 C23 C24 C25 -0.4(10)
F24 C24 C25 F25 0.2(10)
C23 C24 C25 F25 -179.0(6)
F24 C24 C25 C20 -179.5(6)
C23 C24 C25 C20 1.3(10)
C21 C20 C25 C24 -2.5(10)
C5 C20 C25 C24 177.9(6)
C21 C20 C25 F25 177.8(6)
C5 C20 C25 F25 -1.8(9)
C11 C10 C26 C27 -74.3(9)
C9 C10 C26 C27 107.5(8)
C11 C10 C26 C35 103.0(8)
C9 C10 C26 C35 -75.2(9)
C35 C26 C27 C28 1.4(12)
C10 C26 C27 C28 178.7(7)
C26 C27 C28 C29 0.0(12)
C36 O2 C29 C28 1.8(12)
C36 O2 C29 C30 -177.8(7)
C27 C28 C29 O2 179.6(7)
C27 C28 C29 C30 -0.8(12)
O2 C29 C30 C31 -1.3(11)
C28 C29 C30 C31 179.1(8)
O2 C29 C30 C35 179.7(6)
C28 C29 C30 C35 0.1(11)
C29 C30 C31 C32 179.3(8)
C35 C30 C31 C32 -1.7(12)
C30 C31 C32 C33 -1.4(13)
C37 O3 C33 C34 -6.1(14)
C37 O3 C33 C32 174.5(8)
C31 C32 C33 C34 3.2(13)
C31 C32 C33 O3 -177.4(8)
O3 C33 C34 C35 179.0(8)
C32 C33 C34 C35 -1.6(13)
C33 C34 C35 C30 -1.5(11)
C33 C34 C35 C26 179.3(8)
C31 C30 C35 C34 3.2(11)
C29 C30 C35 C34 -177.8(7)
C31 C30 C35 C26 -177.7(7)
C29 C30 C35 C26 1.3(11)
C27 C26 C35 C34 177.1(7)
C10 C26 C35 C34 -0.3(11)
C27 C26 C35 C30 -2.1(11)
C10 C26 C35 C30 -179.5(7)
C16 C15 C38 C43 60.9(9)
C14 C15 C38 C43 -116.0(7)
C16 C15 C38 C39 -121.1(8)
C14 C15 C38 C39 62.0(8)
C43 C38 C39 F39 -178.9(5)
C15 C38 C39 F39 2.9(9)
C43 C38 C39 C40 2.9(10)
C15 C38 C39 C40 -175.2(6)
F39 C39 C40 F40 0.4(10)
C38 C39 C40 F40 178.5(6)
F39 C39 C40 C41 -179.6(6)
C38 C39 C40 C41 -1.4(11)
F40 C40 C41 F41 2.1(11)
C39 C40 C41 F41 -177.9(8)
F40 C40 C41 C42 179.6(7)
C39 C40 C41 C42 -0.4(11)
F40 C40 C41 F41A -7(2)
C39 C40 C41 F41A 173(2)
F41 C41 C42 F42 -2.5(12)
C40 C41 C42 F42 179.9(6)
F41A C41 C42 F42 7(2)
F41 C41 C42 C43 178.1(8)
C40 C41 C42 C43 0.6(11)
F41A C41 C42 C43 -172(2)
F42 C42 C43 F43 -1.0(10)
C41 C42 C43 F43 178.3(6)
F42 C42 C43 C38 -178.2(6)
C41 C42 C43 C38 1.1(11)
C39 C38 C43 F43 -179.8(6)
C15 C38 C43 F43 -1.7(10)
C39 C38 C43 C42 -2.7(10)
C15 C38 C43 C42 175.4(6)
N10 Fe2 N6 C47 -71.8(7)
N9 Fe2 N6 C47 -177.6(6)
N8 Fe2 N6 C47 119.5(7)
N7 Fe2 N6 C47 27.2(6)
N10 Fe2 N6 C44 88.2(5)
N9 Fe2 N6 C44 -17.7(5)
N8 Fe2 N6 C44 -80.5(7)
N7 Fe2 N6 C44 -172.8(5)
N10 Fe2 N9 C62 -78.7(6)
N6 Fe2 N9 C62 17.7(5)
N8 Fe2 N9 C62 174.4(5)
N7 Fe2 N9 C62 83.0(7)
N10 Fe2 N9 C59 80.7(7)
N6 Fe2 N9 C59 177.2(7)
N8 Fe2 N9 C59 -26.1(6)
N7 Fe2 N9 C59 -117.5(7)
C47 N6 C44 C45 0.4(8)
Fe2 N6 C44 C45 -164.1(5)
Fe2A N6 C44 C45 165.9(5)
C47 N6 C44 C62 178.8(5)
Fe2 N6 C44 C62 14.3(7)
Fe2A N6 C44 C62 -15.7(7)
N6 C44 C45 C46 0.0(8)
C62 C44 C45 C46 -177.6(8)
C44 C45 C46 C47 -0.4(8)
C44 N6 C47 C48 178.7(6)
Fe2 N6 C47 C48 -20.0(10)
Fe2A N6 C47 C48 16.2(10)
C44 N6 C47 C46 -0.7(7)
Fe2 N6 C47 C46 160.6(5)
Fe2A N6 C47 C46 -163.2(5)
C45 C46 C47 N6 0.7(8)
C45 C46 C47 C48 -178.6(7)
N6 C47 C48 C49 -0.9(11)
C46 C47 C48 C49 178.2(7)
N6 C47 C48 C63 -179.9(6)
C46 C47 C48 C63 -0.8(12)
C52 N7 C49 C48 179.4(7)
Fe2A N7 C49 C48 -19.6(10)
Fe2 N7 C49 C48 13.2(10)
C52 N7 C49 C50 -1.4(8)
Fe2A N7 C49 C50 159.6(5)
Fe2 N7 C49 C50 -167.6(5)
C47 C48 C49 N7 3.3(12)
C63 C48 C49 N7 -177.7(6)
C47 C48 C49 C50 -175.8(7)
C63 C48 C49 C50 3.3(11)
N7 C49 C50 C51 1.0(9)
C48 C49 C50 C51 -179.8(7)
C49 C50 C51 C52 -0.3(9)
C49 N7 C52 C53 -179.3(7)
Fe2A N7 C52 C53 18.6(10)
Fe2 N7 C52 C53 -12.8(10)
C49 N7 C52 C51 1.2(8)
Fe2A N7 C52 C51 -160.8(5)
Fe2 N7 C52 C51 167.8(5)
C50 C51 C52 C53 180.0(8)
C50 C51 C52 N7 -0.6(9)
N7 C52 C53 C54 -1.5(12)
C51 C52 C53 C54 177.8(7)
N7 C52 C53 C69 -179.2(6)
C51 C52 C53 C69 0.1(12)
C57 N8 C54 C53 -178.5(6)
Fe2A N8 C54 C53 -18.2(9)
Fe2 N8 C54 C53 13.6(9)
C57 N8 C54 C55 -1.0(7)
Fe2A N8 C54 C55 159.3(5)
Fe2 N8 C54 C55 -169.0(5)
C52 C53 C54 N8 1.2(11)
C69 C53 C54 N8 179.0(6)
C52 C53 C54 C55 -175.8(7)
C69 C53 C54 C55 2.0(11)
N8 C54 C55 C56 0.4(8)
C53 C54 C55 C56 177.8(7)
C54 C55 C56 C57 0.4(9)
C54 N8 C57 C58 178.0(7)
Fe2A N8 C57 C58 18.6(10)
Fe2 N8 C57 C58 -14.2(10)
C54 N8 C57 C56 1.2(8)
Fe2A N8 C57 C56 -158.2(5)
Fe2 N8 C57 C56 169.0(5)
C55 C56 C57 N8 -1.0(9)
C55 C56 C57 C58 -177.8(7)
N8 C57 C58 C59 -0.6(12)
C56 C57 C58 C59 175.7(7)
N8 C57 C58 C81 178.3(6)
C56 C57 C58 C81 -5.5(11)
C57 C58 C59 N9 -1.5(11)
C81 C58 C59 N9 179.7(6)
C57 C58 C59 C60 179.0(7)
C81 C58 C59 C60 0.2(12)
C62 N9 C59 C58 -179.3(6)
Fe2 N9 C59 C58 20.2(10)
Fe2A N9 C59 C58 -15.7(10)
C62 N9 C59 C60 0.3(7)
Fe2 N9 C59 C60 -160.1(5)
Fe2A N9 C59 C60 163.9(5)
C58 C59 C60 C61 179.2(8)
N9 C59 C60 C61 -0.3(7)
C59 C60 C61 C62 0.2(8)
C59 N9 C62 C44 -178.8(6)
Fe2 N9 C62 C44 -14.7(7)
Fe2A N9 C62 C44 14.7(8)
C59 N9 C62 C61 -0.2(8)
Fe2 N9 C62 C61 163.9(4)
Fe2A N9 C62 C61 -166.7(4)
N6 C44 C62 N9 0.5(8)
C45 C44 C62 N9 178.0(8)
N6 C44 C62 C61 -177.5(8)
C45 C44 C62 C61 0.0(16)
C60 C61 C62 N9 0.0(8)
C60 C61 C62 C44 178.1(8)
C47 C48 C63 C64 -107.6(8)
C49 C48 C63 C64 73.4(9)
C47 C48 C63 C68 74.2(9)
C49 C48 C63 C68 -104.8(8)
C68 C63 C64 F64 177.6(6)
C48 C63 C64 F64 -0.7(10)
C68 C63 C64 C65 -2.0(10)
C48 C63 C64 C65 179.7(7)
F64 C64 C65 F65 -1.3(10)
C63 C64 C65 F65 178.2(7)
F64 C64 C65 C66 -179.2(7)
C63 C64 C65 C66 0.4(11)
F65 C65 C66 F66 0.0(12)
C64 C65 C66 F66 177.9(6)
F65 C65 C66 C67 -178.0(7)
C64 C65 C66 C67 -0.1(12)
F66 C66 C67 F67 -0.2(12)
C65 C66 C67 F67 177.8(8)
F66 C66 C67 C68 -176.3(7)
C65 C66 C67 C68 1.6(13)
F67 C67 C68 F68A -14.6(13)
C66 C67 C68 F68A 161.5(9)
F67 C67 C68 F68 7.6(13)
C66 C67 C68 F68 -176.4(8)
F67 C67 C68 C63 -179.5(7)
C66 C67 C68 C63 -3.5(13)
C64 C63 C68 F68A -162.2(8)
C48 C63 C68 F68A 16.1(11)
C64 C63 C68 F68 176.5(8)
C48 C63 C68 F68 -5.2(11)
C64 C63 C68 C67 3.6(11)
C48 C63 C68 C67 -178.1(7)
C52 C53 C69 C70 -107.5(9)
C54 C53 C69 C70 74.6(9)
C52 C53 C69 C78 73.1(10)
C54 C53 C69 C78 -104.7(8)
C78 C69 C70 C71 -1.4(12)
C53 C69 C70 C71 179.3(8)
C69 C70 C71 C72 0.1(13)
C70 C71 C72 O5 -179.3(8)
C70 C71 C72 C73 0.1(13)
C79 O5 C72 C71 -1.7(12)
C79 O5 C72 C73 178.8(8)
C71 C72 C73 C78 0.9(12)
O5 C72 C73 C78 -179.6(7)
C71 C72 C73 C74 179.9(8)
O5 C72 C73 C74 -0.6(11)
C78 C73 C74 C75 1.7(13)
C72 C73 C74 C75 -177.3(9)
C73 C74 C75 C76 0.0(15)
C80 O6 C76 C77 7.4(15)
C80 O6 C76 C75 -171.9(9)
C74 C75 C76 C77 -0.4(15)
C74 C75 C76 O6 178.9(9)
O6 C76 C77 C78 179.7(9)
C75 C76 C77 C78 -1.0(13)
C74 C73 C78 C77 -3.1(11)
C72 C73 C78 C77 176.0(7)
C74 C73 C78 C69 178.8(7)
C72 C73 C78 C69 -2.1(11)
C76 C77 C78 C73 2.8(12)
C76 C77 C78 C69 -179.2(8)
C70 C69 C78 C73 2.3(11)
C53 C69 C78 C73 -178.3(7)
C70 C69 C78 C77 -175.7(8)
C53 C69 C78 C77 3.6(11)
C59 C58 C81 C86 -63.5(10)
C57 C58 C81 C86 117.6(8)
C59 C58 C81 C82 119.7(8)
C57 C58 C81 C82 -59.2(9)
C86 C81 C82 F82 179.7(6)
C58 C81 C82 F82 -3.3(9)
C86 C81 C82 C83 0.7(10)
C58 C81 C82 C83 177.7(6)
F82 C82 C83 F83 1.2(10)
C81 C82 C83 F83 -179.8(6)
F82 C82 C83 C84 -178.2(6)
C81 C82 C83 C84 0.8(11)
F83 C83 C84 F84 4.8(12)
C82 C83 C84 F84 -175.8(9)
F83 C83 C84 C85 178.3(7)
C82 C83 C84 C85 -2.4(11)
F83 C83 C84 F84A -11.7(15)
C82 C83 C84 F84A 167.7(13)
F84 C84 C85 F85 -5.8(13)
C83 C84 C85 F85 -178.9(7)
F84A C84 C85 F85 10.2(14)
F84 C84 C85 C86 175.4(9)
C83 C84 C85 C86 2.4(11)
F84A C84 C85 C86 -168.6(11)
C82 C81 C86 F86 179.5(6)
C58 C81 C86 F86 2.5(10)
C82 C81 C86 C85 -0.7(10)
C58 C81 C86 C85 -177.7(7)
F85 C85 C86 F86 0.2(10)
C84 C85 C86 F86 179.0(7)
F85 C85 C86 C81 -179.6(6)
C84 C85 C86 C81 -0.8(11)
